data_1552687
loop_
_publ_author_name
'Sun, Na'
'Zheng, Guijuan'
'He, Meijun'
'Feng, Yuanyuan'
'Liu, Junjun'
'Wang, Meicheng'
'Zhang, Hanqi'
'Zhou, Junfei'
'Yao, Guangmin'

_publ_section_title
;
 Grayanane Diterpenoids from the Leaves of <i>Rhododendron auriculatum</i>
 and Their Analgesic Activities.
;
_journal_issue 7
_journal_name_full 'Journal of natural products'
_journal_page_first 1849
_journal_page_last 1860
_journal_paper_doi 10.1021/acs.jnatprod.9b00095
_journal_volume 82
_journal_year 2019
_chemical_absolute_configuration ad
_chemical_formula_moiety 'C20 H32 O4'
_chemical_formula_sum 'C20 H32 O4'
_chemical_formula_weight 336.45
_space_group_crystal_system orthorhombic
_space_group_IT_number 19
_space_group_name_Hall 'P 2ac 2ab'
_space_group_name_H-M_alt 'P 21 21 21'
_atom_sites_solution_hydrogens mixed
_audit_creation_date 2017-06-24
_audit_creation_method
;
Olex2 1.2
(compiled 2017.03.28 svn.r3405 for OlexSys, GUI svn.r5337)
;
_cell_angle_alpha 90
_cell_angle_beta 90
_cell_angle_gamma 90
_cell_formula_units_Z 4
_cell_length_a 7.18422(8)
_cell_length_b 9.88369(10)
_cell_length_c 24.9753(3)
_cell_measurement_reflns_used 6617
_cell_measurement_temperature 100.00(10)
_cell_measurement_theta_max 73.3270
_cell_measurement_theta_min 5.3590
_cell_volume 1773.41(3)
_computing_cell_refinement 'CrysAlisPro 1.171.38.43f (Rigaku OD, 2015)'
_computing_data_collection 'CrysAlisPro 1.171.38.43f (Rigaku OD, 2015)'
_computing_data_reduction 'CrysAlisPro 1.171.38.43f (Rigaku OD, 2015)'
_computing_molecular_graphics 'Olex2 (Dolomanov et al., 2009)'
_computing_publication_material 'Olex2 (Dolomanov et al., 2009)'
_computing_structure_refinement 'ShelXL (Sheldrick, 2015)'
_diffrn_ambient_environment N~2~
_diffrn_ambient_temperature 100.00(10)
_diffrn_detector 'CCD plate'
_diffrn_detector_area_resol_mean 5.2684
_diffrn_detector_type AtlasS2
_diffrn_measured_fraction_theta_full 0.999
_diffrn_measured_fraction_theta_max 0.985
_diffrn_measurement_details
;
List of Runs (angles in degrees, time in seconds):

  # Type    Start    End  Width  t~exp~   \w     \q     \k     \f   Frames
--------------------------------------------------------------------------
  1  \w   -117.00 -14.00   1.00    1.00    --  -40.46 -37.00  90.00  103
  2  \w   -117.00 -14.00   1.00    1.00    --  -40.46 -37.00-150.00  103
  3  \w      1.00  82.00   1.00    1.00    --   40.46 -99.00-180.00   81
  4  \w     23.00 109.00   1.00    1.00    --  107.48 -94.00 -60.00   86
  5  \w     23.00 109.00   1.00    1.00    --  107.48 -94.00  90.00   86
  6  \w     30.00 138.00   1.00    1.00    --  107.48 -30.00 120.00  108
  7  \w     29.00 141.00   1.00    1.00    --  107.48 -77.00 150.00  112
  8  \w    100.00 171.00   1.00    1.00    --  107.48 111.00  90.00   71
;
_diffrn_measurement_device 'four-circle diffractometer'
_diffrn_measurement_device_type 'SuperNova, Dual, Cu at zero, AtlasS2'
_diffrn_measurement_method '\w scans'
_diffrn_orient_matrix_type 'CrysAlisPro convention (1999,Acta A55,543-557)'
_diffrn_orient_matrix_UB_11 0.0148147000
_diffrn_orient_matrix_UB_12 -0.0631441000
_diffrn_orient_matrix_UB_13 -0.0562233000
_diffrn_orient_matrix_UB_21 0.0655482000
_diffrn_orient_matrix_UB_22 0.1369938000
_diffrn_orient_matrix_UB_23 -0.0226170000
_diffrn_orient_matrix_UB_31 0.2036210000
_diffrn_orient_matrix_UB_32 -0.0394650000
_diffrn_orient_matrix_UB_33 0.0114089000
_diffrn_radiation_monochromator mirror
_diffrn_radiation_probe x-ray
_diffrn_radiation_type CuK\a
_diffrn_radiation_wavelength 1.54184
_diffrn_reflns_av_R_equivalents 0.0180
_diffrn_reflns_av_unetI/netI 0.0210
_diffrn_reflns_Laue_measured_fraction_full 0.999
_diffrn_reflns_Laue_measured_fraction_max 0.985
_diffrn_reflns_limit_h_max 8
_diffrn_reflns_limit_h_min -5
_diffrn_reflns_limit_k_max 9
_diffrn_reflns_limit_k_min -11
_diffrn_reflns_limit_l_max 30
_diffrn_reflns_limit_l_min -25
_diffrn_reflns_number 7630
_diffrn_reflns_point_group_measured_fraction_full 0.998
_diffrn_reflns_point_group_measured_fraction_max 0.976
_diffrn_reflns_theta_full 67.684
_diffrn_reflns_theta_max 73.508
_diffrn_reflns_theta_min 3.539
_diffrn_source 'micro-focus sealed X-ray tube'
_diffrn_source_type 'SuperNova (Cu) X-ray Source'
_exptl_absorpt_coefficient_mu 0.685
_exptl_absorpt_correction_T_max 1.00000
_exptl_absorpt_correction_T_min 0.67666
_exptl_absorpt_correction_type multi-scan
_exptl_absorpt_process_details
;
CrysAlisPro 1.171.38.43f (Rigaku Oxford Diffraction, 2015)
Empirical absorption correction using spherical harmonics,
 implemented in SCALE3 ABSPACK scaling algorithm.
;
_exptl_crystal_colour colorless
_exptl_crystal_density_diffrn 1.260
_exptl_crystal_description block
_exptl_crystal_F_000 736
_exptl_crystal_size_max 0.18
_exptl_crystal_size_mid 0.14
_exptl_crystal_size_min 0.11
_refine_diff_density_max 0.179
_refine_diff_density_min -0.190
_refine_diff_density_rms 0.050
_refine_ls_abs_structure_details
;
 Flack x determined using 1379 quotients [(I+)-(I-)]/[(I+)+(I-)]
 (Parsons, Flack and Wagner, Acta Cryst. B69 (2013) 249-259).
;
_refine_ls_abs_structure_Flack 0.05(6)
_refine_ls_extinction_method none
_refine_ls_goodness_of_fit_ref 1.077
_refine_ls_hydrogen_treatment mixed
_refine_ls_matrix_type full
_refine_ls_number_parameters 235
_refine_ls_number_reflns 3473
_refine_ls_number_restraints 0
_refine_ls_restrained_S_all 1.077
_refine_ls_R_factor_all 0.0316
_refine_ls_R_factor_gt 0.0311
_refine_ls_shift/su_max 0.000
_refine_ls_shift/su_mean 0.000
_refine_ls_structure_factor_coef Fsqd
_refine_ls_weighting_details 'w=1/[\s^2^(Fo^2^)+(0.0481P)^2^+0.2325P] where P=(Fo^2^+2Fc^2^)/3'
_refine_ls_weighting_scheme calc
_refine_ls_wR_factor_gt 0.0786
_refine_ls_wR_factor_ref 0.0789
_reflns_Friedel_coverage 0.706
_reflns_Friedel_fraction_full 0.996
_reflns_Friedel_fraction_max 0.963
_reflns_number_gt 3439
_reflns_number_total 3473
_reflns_threshold_expression 'I > 2\s(I)'
_cod_data_source_file np9b00095_si_003.cif
_cod_data_source_block sn4-28-7
_cod_database_code 1552687
_shelx_shelxl_version_number 2016/6
_shelx_space_group_comment
;
The symmetry employed for this shelxl refinement is uniquely defined
by the following loop, which should always be used as a source of
symmetry information in preference to the above space-group names.
They are only intended as comments.
;
_shelx_estimated_absorpt_t_max 0.929
_shelx_estimated_absorpt_t_min 0.887
_reflns_odcompleteness_completeness 99.89
_reflns_odcompleteness_iscentric 1
_reflns_odcompleteness_theta 66.97
_olex2_refinement_description
;
1. Fixed Uiso
 At 1.2 times of:
  All C(H) groups, All C(H,H) groups
 At 1.5 times of:
  All C(H,H,H) groups, All O(H) groups
2.a Ternary CH refined with riding coordinates:
 C6(H6), C1(H1A), C3(H3A), C9(H9), C13(H13)
2.b Secondary CH2 refined with riding coordinates:
 C7(H7A,H7B), C15(H15A,H15B), C14(H14A,H14B), C11(H11A,H11B), C12(H12A,H12B),
 C2(H2A,H2B)
2.c Idealised Me refined as rotating group:
 C18(H18A,H18B,H18C), C19(H19A,H19B,H19C), C17(H17A,H17B,H17C)
2.d Idealised tetrahedral OH refined as rotating group:
 O2(H2), O1(H1), O4(H4)
;
_olex2_submission_special_instructions 'No special instructions were received'
_oxdiff_exptl_absorpt_empirical_details
;
Empirical correction (ABSPACK) includes:
- Absorption correction using spherical harmonics
- Frame scaling
;
_oxdiff_exptl_absorpt_empirical_full_max 1.634
_oxdiff_exptl_absorpt_empirical_full_min 0.438

loop_
_space_group_symop_operation_xyz
'x, y, z'
'-x+1/2, -y, z+1/2'
'-x, y+1/2, -z+1/2'
'x+1/2, -y+1/2, -z'

loop_
_atom_site_label
_atom_site_type_symbol
_atom_site_fract_x
_atom_site_fract_y
_atom_site_fract_z
_atom_site_U_iso_or_equiv
_atom_site_adp_type
_atom_site_occupancy
_atom_site_site_symmetry_order
_atom_site_calc_flag
_atom_site_refinement_flags_posn
O3 O 0.86794(18) 0.87004(13) 0.73622(5) 0.0200(3) Uani 1 1 d .
O2 O 0.81227(16) 0.99255(11) 0.63776(5) 0.0162(3) Uani 1 1 d .
H2 H 0.903414 0.962280 0.622043 0.024 Uiso 1 1 calc GR
O1 O 0.22115(16) 1.01636(12) 0.62838(5) 0.0202(3) Uani 1 1 d .
H1 H 0.200825 1.095164 0.636830 0.030 Uiso 1 1 calc GR
O4 O 1.18583(19) 0.28781(13) 0.65488(5) 0.0226(3) Uani 1 1 d .
H4 H 1.158938 0.315332 0.684876 0.034 Uiso 1 1 calc GR
C7 C 0.9656(2) 0.71585(17) 0.66710(6) 0.0143(3) Uani 1 1 d .
H7A H 1.046859 0.689627 0.696337 0.017 Uiso 1 1 calc R
H7B H 1.033599 0.781244 0.645745 0.017 Uiso 1 1 calc R
C5 C 0.6932(2) 0.88322(16) 0.65360(6) 0.0120(3) Uani 1 1 d .
C8 C 0.9367(2) 0.58985(16) 0.63200(6) 0.0133(3) Uani 1 1 d .
C6 C 0.7989(2) 0.79046(17) 0.69188(6) 0.0137(3) Uani 1 1 d .
H6 H 0.711751 0.722947 0.705926 0.016 Uiso 1 1 calc R
C1 C 0.6201(2) 0.80036(16) 0.60497(6) 0.0133(3) Uani 1 1 d .
H1A H 0.566688 0.716722 0.619404 0.016 Uiso 1 1 calc R
C18 C 0.3950(2) 0.85149(17) 0.70717(7) 0.0170(3) Uani 1 1 d .
H18A H 0.380449 0.770013 0.686672 0.025 Uiso 1 1 calc GR
H18B H 0.274944 0.890568 0.713927 0.025 Uiso 1 1 calc GR
H18C H 0.454526 0.830762 0.740597 0.025 Uiso 1 1 calc GR
C4 C 0.5143(2) 0.95178(16) 0.67592(6) 0.0133(3) Uani 1 1 d .
C10 C 0.7738(2) 0.75919(17) 0.56721(6) 0.0141(3) Uani 1 1 d .
C3 C 0.4171(2) 0.99594(17) 0.62314(7) 0.0155(3) Uani 1 1 d .
H3A H 0.474255 1.080150 0.610547 0.019 Uiso 1 1 calc R
C19 C 0.5477(2) 1.07544(17) 0.71135(7) 0.0190(3) Uani 1 1 d .
H19A H 0.595022 1.046765 0.745455 0.029 Uiso 1 1 calc GR
H19B H 0.432579 1.123084 0.716398 0.029 Uiso 1 1 calc GR
H19C H 0.636445 1.134166 0.694449 0.029 Uiso 1 1 calc GR
C9 C 0.8542(2) 0.61813(16) 0.57430(6) 0.0140(3) Uani 1 1 d .
H9 H 0.957921 0.610115 0.548996 0.017 Uiso 1 1 calc R
C15 C 1.1288(2) 0.52075(17) 0.62485(7) 0.0166(3) Uani 1 1 d .
H15A H 1.194490 0.559676 0.594619 0.020 Uiso 1 1 calc R
H15B H 1.204081 0.532715 0.656730 0.020 Uiso 1 1 calc R
C13 C 0.8764(2) 0.35354(16) 0.62295(7) 0.0182(3) Uani 1 1 d .
H13 H 0.848469 0.268378 0.641371 0.022 Uiso 1 1 calc R
C14 C 0.8287(2) 0.47418(17) 0.65922(7) 0.0166(3) Uani 1 1 d .
H14A H 0.871516 0.459448 0.695589 0.020 Uiso 1 1 calc R
H14B H 0.695951 0.491949 0.659579 0.020 Uiso 1 1 calc R
C20 C 0.8420(3) 0.84221(18) 0.53015(7) 0.0213(4) Uani 1 1 d .
C11 C 0.7079(2) 0.51172(17) 0.55759(7) 0.0195(4) Uani 1 1 d .
H11A H 0.590956 0.533232 0.575013 0.023 Uiso 1 1 calc R
H11B H 0.688294 0.518432 0.519253 0.023 Uiso 1 1 calc R
C16 C 1.0904(2) 0.36867(17) 0.61500(7) 0.0168(3) Uani 1 1 d .
C12 C 0.7603(3) 0.36471(19) 0.57126(8) 0.0238(4) Uani 1 1 d .
H12A H 0.830614 0.326485 0.541758 0.029 Uiso 1 1 calc R
H12B H 0.647325 0.311937 0.575328 0.029 Uiso 1 1 calc R
C2 C 0.4563(3) 0.88429(19) 0.58240(7) 0.0199(4) Uani 1 1 d .
H2A H 0.489382 0.923147 0.548023 0.024 Uiso 1 1 calc R
H2B H 0.347287 0.827625 0.577696 0.024 Uiso 1 1 calc R
C17 C 1.1672(3) 0.3177(2) 0.56188(7) 0.0252(4) Uani 1 1 d .
H17A H 1.300489 0.324243 0.562143 0.038 Uiso 1 1 calc GR
H17B H 1.118218 0.371749 0.533204 0.038 Uiso 1 1 calc GR
H17C H 1.131220 0.225064 0.556789 0.038 Uiso 1 1 calc GR
H20A H 0.947(3) 0.817(2) 0.5081(8) 0.015(5) Uiso 1 1 d .
H20B H 0.788(3) 0.936(2) 0.5228(9) 0.027(6) Uiso 1 1 d .
H3 H 0.914(5) 0.946(3) 0.7223(12) 0.058(9) Uiso 1 1 d .

loop_
_atom_site_aniso_label
_atom_site_aniso_U_11
_atom_site_aniso_U_22
_atom_site_aniso_U_33
_atom_site_aniso_U_23
_atom_site_aniso_U_13
_atom_site_aniso_U_12
O3 0.0243(6) 0.0210(6) 0.0148(5) -0.0063(5) -0.0058(5) 0.0028(5)
O2 0.0149(5) 0.0114(5) 0.0223(6) -0.0011(5) 0.0043(5) -0.0019(5)
O1 0.0148(6) 0.0153(6) 0.0304(7) -0.0017(5) -0.0019(5) 0.0046(4)
O4 0.0305(7) 0.0181(6) 0.0192(6) 0.0009(5) -0.0059(5) 0.0107(5)
C7 0.0140(7) 0.0138(7) 0.0153(7) -0.0010(6) -0.0023(6) 0.0004(6)
C5 0.0131(7) 0.0102(7) 0.0128(7) -0.0015(6) 0.0005(6) -0.0005(6)
C8 0.0137(7) 0.0120(7) 0.0142(7) 0.0004(6) -0.0003(6) 0.0008(6)
C6 0.0158(7) 0.0137(8) 0.0118(7) -0.0028(6) -0.0023(6) -0.0005(6)
C1 0.0148(7) 0.0123(7) 0.0127(7) -0.0014(6) -0.0011(6) 0.0018(6)
C18 0.0153(7) 0.0167(8) 0.0190(8) 0.0006(6) 0.0033(6) 0.0013(7)
C4 0.0128(7) 0.0111(7) 0.0161(7) -0.0023(6) 0.0020(6) 0.0013(6)
C10 0.0178(7) 0.0137(8) 0.0108(7) -0.0029(6) -0.0020(6) 0.0022(6)
C3 0.0136(7) 0.0132(7) 0.0197(8) 0.0005(6) -0.0001(6) 0.0024(6)
C19 0.0190(8) 0.0161(8) 0.0220(8) -0.0070(7) 0.0011(7) 0.0014(7)
C9 0.0182(8) 0.0122(8) 0.0117(7) -0.0012(6) 0.0006(6) 0.0031(6)
C15 0.0145(7) 0.0151(8) 0.0204(8) 0.0004(6) -0.0003(6) 0.0029(6)
C13 0.0213(8) 0.0103(7) 0.0231(8) 0.0018(6) 0.0011(7) -0.0002(6)
C14 0.0167(8) 0.0151(8) 0.0181(8) 0.0029(6) 0.0018(6) 0.0008(6)
C20 0.0298(9) 0.0176(9) 0.0165(8) 0.0003(7) 0.0047(7) 0.0025(7)
C11 0.0223(8) 0.0153(8) 0.0209(8) -0.0043(7) -0.0076(7) 0.0025(7)
C16 0.0203(8) 0.0139(8) 0.0163(7) 0.0018(6) -0.0030(6) 0.0043(6)
C12 0.0246(9) 0.0149(8) 0.0318(10) -0.0053(7) -0.0091(7) -0.0003(7)
C2 0.0215(8) 0.0216(9) 0.0167(7) -0.0030(7) -0.0046(7) 0.0081(7)
C17 0.0319(10) 0.0240(9) 0.0198(9) -0.0038(7) 0.0012(7) 0.0044(8)

loop_
_atom_type_symbol
_atom_type_description
_atom_type_scat_dispersion_real
_atom_type_scat_dispersion_imag
_atom_type_scat_source
C C 0.0181 0.0091 'International Tables Vol C Tables 4.2.6.8 and 6.1.1.4'
H H 0.0000 0.0000 'International Tables Vol C Tables 4.2.6.8 and 6.1.1.4'
O O 0.0492 0.0322 'International Tables Vol C Tables 4.2.6.8 and 6.1.1.4'

loop_
_geom_angle_atom_site_label_1
_geom_angle_atom_site_label_2
_geom_angle_atom_site_label_3
_geom_angle
C6 O3 H3 106.6(19)
C5 O2 H2 109.5
C3 O1 H1 109.5
C16 O4 H4 109.5
H7A C7 H7B 106.8
C8 C7 H7A 107.1
C8 C7 H7B 107.1
C6 C7 H7A 107.1
C6 C7 H7B 107.1
C6 C7 C8 120.89(14)
O2 C5 C6 109.20(13)
O2 C5 C1 112.51(12)
O2 C5 C4 105.26(12)
C6 C5 C1 109.92(12)
C6 C5 C4 116.60(13)
C1 C5 C4 103.27(12)
C7 C8 C9 115.26(13)
C7 C8 C15 107.62(13)
C7 C8 C14 114.69(13)
C15 C8 C9 107.83(13)
C14 C8 C9 110.14(13)
C14 C8 C15 99.92(12)
O3 C6 C7 107.59(13)
O3 C6 C5 108.87(12)
O3 C6 H6 108.4
C7 C6 H6 108.4
C5 C6 C7 115.06(13)
C5 C6 H6 108.4
C5 C1 H1A 106.8
C10 C1 C5 112.49(13)
C10 C1 H1A 106.8
C10 C1 C2 118.29(13)
C2 C1 C5 105.03(12)
C2 C1 H1A 106.8
H18A C18 H18B 109.5
H18A C18 H18C 109.5
H18B C18 H18C 109.5
C4 C18 H18A 109.5
C4 C18 H18B 109.5
C4 C18 H18C 109.5
C18 C4 C5 111.38(13)
C18 C4 C3 111.34(13)
C18 C4 C19 108.16(13)
C3 C4 C5 100.93(12)
C19 C4 C5 115.22(13)
C19 C4 C3 109.70(13)
C1 C10 C9 116.95(14)
C20 C10 C1 122.56(15)
C20 C10 C9 120.46(15)
O1 C3 C4 113.89(14)
O1 C3 H3A 108.8
O1 C3 C2 110.18(14)
C4 C3 H3A 108.8
C2 C3 C4 106.22(12)
C2 C3 H3A 108.8
C4 C19 H19A 109.5
C4 C19 H19B 109.5
C4 C19 H19C 109.5
H19A C19 H19B 109.5
H19A C19 H19C 109.5
H19B C19 H19C 109.5
C8 C9 H9 106.7
C10 C9 C8 114.23(12)
C10 C9 H9 106.7
C10 C9 C11 109.55(13)
C11 C9 C8 112.37(13)
C11 C9 H9 106.7
C8 C15 H15A 110.4
C8 C15 H15B 110.4
H15A C15 H15B 108.6
C16 C15 C8 106.72(13)
C16 C15 H15A 110.4
C16 C15 H15B 110.4
C14 C13 H13 110.1
C14 C13 C16 102.74(13)
C14 C13 C12 108.53(14)
C16 C13 H13 110.1
C12 C13 H13 110.1
C12 C13 C16 114.88(14)
C8 C14 H14A 111.4
C8 C14 H14B 111.4
C13 C14 C8 101.75(12)
C13 C14 H14A 111.4
C13 C14 H14B 111.4
H14A C14 H14B 109.3
C10 C20 H20A 121.6(12)
C10 C20 H20B 123.0(14)
H20A C20 H20B 115.4(18)
C9 C11 H11A 108.6
C9 C11 H11B 108.6
H11A C11 H11B 107.6
C12 C11 C9 114.62(14)
C12 C11 H11A 108.6
C12 C11 H11B 108.6
O4 C16 C15 109.99(13)
O4 C16 C13 109.06(14)
O4 C16 C17 104.18(13)
C15 C16 C13 104.41(13)
C17 C16 C15 113.27(15)
C17 C16 C13 115.92(15)
C13 C12 H12A 109.1
C13 C12 H12B 109.1
C11 C12 C13 112.69(14)
C11 C12 H12A 109.1
C11 C12 H12B 109.1
H12A C12 H12B 107.8
C1 C2 H2A 110.4
C1 C2 H2B 110.4
C3 C2 C1 106.56(13)
C3 C2 H2A 110.4
C3 C2 H2B 110.4
H2A C2 H2B 108.6
C16 C17 H17A 109.5
C16 C17 H17B 109.5
C16 C17 H17C 109.5
H17A C17 H17B 109.5
H17A C17 H17C 109.5
H17B C17 H17C 109.5

loop_
_geom_bond_atom_site_label_1
_geom_bond_atom_site_label_2
_geom_bond_distance
O3 C6 1.4460(19)
O3 H3 0.89(3)
O2 H2 0.8200
O2 C5 1.4337(19)
O1 H1 0.8200
O1 C3 1.4281(19)
O4 H4 0.8200
O4 C16 1.450(2)
C7 H7A 0.9700
C7 H7B 0.9700
C7 C8 1.537(2)
C7 C6 1.537(2)
C5 C6 1.527(2)
C5 C1 1.556(2)
C5 C4 1.556(2)
C8 C9 1.583(2)
C8 C15 1.550(2)
C8 C14 1.540(2)
C6 H6 0.9800
C1 H1A 0.9800
C1 C10 1.508(2)
C1 C2 1.546(2)
C18 H18A 0.9600
C18 H18B 0.9600
C18 H18C 0.9600
C18 C4 1.525(2)
C4 C3 1.554(2)
C4 C19 1.528(2)
C10 C9 1.520(2)
C10 C20 1.330(2)
C3 H3A 0.9800
C3 C2 1.527(2)
C19 H19A 0.9600
C19 H19B 0.9600
C19 H19C 0.9600
C9 H9 0.9800
C9 C11 1.544(2)
C15 H15A 0.9700
C15 H15B 0.9700
C15 C16 1.548(2)
C13 H13 0.9800
C13 C14 1.536(2)
C13 C16 1.557(2)
C13 C12 1.541(2)
C14 H14A 0.9700
C14 H14B 0.9700
C20 H20A 0.97(2)
C20 H20B 1.02(2)
C11 H11A 0.9700
C11 H11B 0.9700
C11 C12 1.539(2)
C16 C17 1.523(2)
C12 H12A 0.9700
C12 H12B 0.9700
C2 H2A 0.9700
C2 H2B 0.9700
C17 H17A 0.9600
C17 H17B 0.9600
C17 H17C 0.9600

loop_
_geom_torsion_atom_site_label_1
_geom_torsion_atom_site_label_2
_geom_torsion_atom_site_label_3
_geom_torsion_atom_site_label_4
_geom_torsion
O2 C5 C6 O3 55.22(16)
O2 C5 C6 C7 -65.59(17)
O2 C5 C1 C10 49.67(17)
O2 C5 C1 C2 -80.29(16)
O2 C5 C4 C18 -165.62(13)
O2 C5 C4 C3 76.10(14)
O2 C5 C4 C19 -41.96(17)
O1 C3 C2 C1 -140.50(14)
C7 C8 C9 C10 -13.85(19)
C7 C8 C9 C11 -139.44(14)
C7 C8 C15 C16 153.15(13)
C7 C8 C14 C13 -162.88(13)
C5 C1 C10 C9 96.28(16)
C5 C1 C10 C20 -81.7(2)
C5 C1 C2 C3 -9.96(17)
C5 C4 C3 O1 157.88(13)
C5 C4 C3 C2 36.43(16)
C8 C7 C6 O3 160.00(14)
C8 C7 C6 C5 -78.48(19)
C8 C9 C11 C12 -42.6(2)
C8 C15 C16 O4 -122.73(14)
C8 C15 C16 C13 -5.84(17)
C8 C15 C16 C17 121.15(15)
C6 C7 C8 C9 72.84(19)
C6 C7 C8 C15 -166.83(14)
C6 C7 C8 C14 -56.66(19)
C6 C5 C1 C10 -72.25(16)
C6 C5 C1 C2 157.78(13)
C6 C5 C4 C18 -44.43(18)
C6 C5 C4 C3 -162.71(13)
C6 C5 C4 C19 79.23(18)
C1 C5 C6 O3 179.10(13)
C1 C5 C6 C7 58.28(18)
C1 C5 C4 C18 76.20(15)
C1 C5 C4 C3 -42.07(14)
C1 C5 C4 C19 -160.13(13)
C1 C10 C9 C8 -57.79(19)
C1 C10 C9 C11 69.27(18)
C18 C4 C3 O1 39.58(19)
C18 C4 C3 C2 -81.87(16)
C4 C5 C6 O3 -63.86(18)
C4 C5 C6 C7 175.32(13)
C4 C5 C1 C10 162.66(13)
C4 C5 C1 C2 32.70(16)
C4 C3 C2 C1 -16.70(18)
C10 C1 C2 C3 -136.43(15)
C10 C9 C11 C12 -170.72(14)
C19 C4 C3 O1 -80.10(17)
C19 C4 C3 C2 158.44(14)
C9 C8 C15 C16 -81.93(15)
C9 C8 C14 C13 65.13(15)
C9 C11 C12 C13 32.6(2)
C15 C8 C9 C10 -134.07(14)
C15 C8 C9 C11 100.34(15)
C15 C8 C14 C13 -48.14(15)
C14 C8 C9 C10 117.83(15)
C14 C8 C9 C11 -7.75(18)
C14 C8 C15 C16 33.12(16)
C14 C13 C16 O4 93.49(15)
C14 C13 C16 C15 -24.04(16)
C14 C13 C16 C17 -149.38(15)
C14 C13 C12 C11 27.1(2)
C20 C10 C9 C8 120.28(17)
C20 C10 C9 C11 -112.66(18)
C16 C13 C14 C8 45.45(15)
C16 C13 C12 C11 -87.26(19)
C12 C13 C14 C8 -76.60(16)
C12 C13 C16 O4 -148.86(14)
C12 C13 C16 C15 93.61(17)
C12 C13 C16 C17 -31.7(2)
C2 C1 C10 C9 -140.92(15)
C2 C1 C10 C20 41.1(2)
